data_4350423
loop_
_publ_author_name
'Trovitch, Ryan J.'
'Lobkovsky, Emil'
'Chirik, Paul J.'

_publ_section_title
;
 Bis(diisopropylphosphino)pyridine iron dicarbonyl, dihydride, and silyl
 hydride complexes.
;
_journal_issue 18
_journal_name_full 'Inorganic chemistry'
_journal_page_first 7252
_journal_page_last 7260
_journal_paper_doi 10.1021/ic0608647
_journal_volume 45
_journal_year 2006
_chemical_formula_sum 'C25 H43 Fe N3 P2 Si'
_chemical_formula_weight 531.50
_space_group_IT_number 14
_space_group_name_Hall '-P 2ybc'
_space_group_name_H-M_alt 'P 1 21/c 1'
_symmetry_cell_setting monoclinic
_symmetry_space_group_name_H-M 'P 1 21/c 1'
_atom_sites_solution_hydrogens difmap
_atom_sites_solution_primary direct
_atom_sites_solution_secondary difmap
_audit_creation_method SHELXL-97
_cell_angle_alpha 90.00
_cell_angle_beta 107.543(2)
_cell_angle_gamma 90.00
_cell_formula_units_Z 4
_cell_length_a 13.7772(6)
_cell_length_b 10.7188(5)
_cell_length_c 22.1923(10)
_cell_measurement_reflns_used 8459
_cell_measurement_temperature 173(2)
_cell_measurement_theta_max 22.74
_cell_measurement_theta_min 2.45
_cell_volume 3124.8(2)
_computing_cell_refinement 'Bruker SAINT+'
_computing_data_collection 'Bruker APEX2'
_computing_data_reduction 'Bruker SAINT+'
_computing_molecular_graphics 'Bruker SHELXTL'
_computing_publication_material 'Bruker SHELXTL'
_computing_structure_refinement 'SHELXL-97 (Sheldrick, 1997)'
_computing_structure_solution 'SHELXS-97 (Sheldrick, 1990)'
_diffrn_ambient_temperature 173(2)
_diffrn_measured_fraction_theta_full 0.993
_diffrn_measured_fraction_theta_max 0.993
_diffrn_measurement_device_type 'Bruker X8  APEX II diffractometer'
_diffrn_measurement_method 'phi and omega scans'
_diffrn_radiation_monochromator graphite
_diffrn_radiation_source 'fine-focus sealed tube'
_diffrn_radiation_type MoK\a
_diffrn_radiation_wavelength 0.71073
_diffrn_reflns_av_R_equivalents 0.0466
_diffrn_reflns_av_sigmaI/netI 0.0366
_diffrn_reflns_limit_h_max 16
_diffrn_reflns_limit_h_min -16
_diffrn_reflns_limit_k_max 11
_diffrn_reflns_limit_k_min -12
_diffrn_reflns_limit_l_max 26
_diffrn_reflns_limit_l_min -24
_diffrn_reflns_number 44384
_diffrn_reflns_theta_full 24.97
_diffrn_reflns_theta_max 24.97
_diffrn_reflns_theta_min 1.55
_exptl_absorpt_coefficient_mu 0.639
_exptl_absorpt_correction_T_max 0.9388
_exptl_absorpt_correction_T_min 0.8828
_exptl_absorpt_correction_type multi-scan
_exptl_absorpt_process_details SADABS
_exptl_crystal_colour orange
_exptl_crystal_density_diffrn 1.130
_exptl_crystal_density_method 'not measured'
_exptl_crystal_description block
_exptl_crystal_F_000 1136
_exptl_crystal_size_max 0.20
_exptl_crystal_size_mid 0.15
_exptl_crystal_size_min 0.10
_platon_squeeze_details ' ?'
_refine_diff_density_max 0.308
_refine_diff_density_min -0.294
_refine_diff_density_rms 0.045
_refine_ls_extinction_method none
_refine_ls_goodness_of_fit_ref 1.002
_refine_ls_hydrogen_treatment refall
_refine_ls_matrix_type full
_refine_ls_number_parameters 461
_refine_ls_number_reflns 5453
_refine_ls_number_restraints 0
_refine_ls_restrained_S_all 1.002
_refine_ls_R_factor_all 0.0449
_refine_ls_R_factor_gt 0.0310
_refine_ls_shift/su_max 0.007
_refine_ls_shift/su_mean 0.000
_refine_ls_structure_factor_coef Fsqd
_refine_ls_weighting_details 'calc w=1/[\s^2^(Fo^2^)+(0.0469P)^2^+0.0000P] where P=(Fo^2^+2Fc^2^)/3'
_refine_ls_weighting_scheme calc
_refine_ls_wR_factor_gt 0.0738
_refine_ls_wR_factor_ref 0.0770
_reflns_number_gt 4229
_reflns_number_total 5453
_reflns_threshold_expression >2sigma(I)
_cod_data_source_file ic0608647si20060518_032244.cif
_cod_data_source_block rt9
_cod_depositor_comments
;
The following automatic conversions were performed:

data item '_symmetry_cell_setting' value 'Monoclinic' was changed to
'monoclinic' in accordance with the
/home/saulius/struct/COD-crude-data/automatic-downloads/DataCite-retrospective/ACS/depositions/lib/dictionaries/cif_core.dic
dictionary named 'cif_core.dic' version 2.4.2 last updated on
2011-04-26.

Automatic conversion script
Id: cif_fix_values 6909 2019-04-08 15:41:33Z antanas 
;
_cod_original_sg_symbol_H-M P2(1)/c
_cod_database_code 4350423

loop_
_symmetry_equiv_pos_as_xyz
'x, y, z'
'-x, y+1/2, -z+1/2'
'-x, -y, -z'
'x, -y-1/2, z-1/2'

loop_
_atom_site_label
_atom_site_type_symbol
_atom_site_fract_x
_atom_site_fract_y
_atom_site_fract_z
_atom_site_U_iso_or_equiv
_atom_site_adp_type
_atom_site_occupancy
_atom_site_symmetry_multiplicity
_atom_site_calc_flag
Fe1 Fe 0.236645(19) 0.90293(2) 0.233035(11) 0.02716(10) Uani 1 1 d
P1 P 0.11200(4) 0.83332(4) 0.15407(2) 0.02860(13) Uani 1 1 d
P2 P 0.34454(4) 0.92188(5) 0.32740(2) 0.03473(14) Uani 1 1 d
Si1 Si 0.17844(5) 1.10161(5) 0.23127(3) 0.03827(15) Uani 1 1 d
H2SI H 0.0849(15) 1.1213(17) 0.2430(9) 0.048(6) Uiso 1 1 d
H1SI H 0.2393(15) 1.1883(19) 0.2794(9) 0.056(6) Uiso 1 1 d
N1 N 0.26902(11) 0.71843(14) 0.24990(7) 0.0302(4) Uani 1 1 d
N2 N 0.32718(12) 0.93247(15) 0.19078(7) 0.0339(4) Uani 1 1 d
N3 N 0.38247(13) 0.94991(19) 0.16362(8) 0.0511(5) Uani 1 1 d
C1 C 0.09976(16) 0.67330(19) 0.18095(10) 0.0354(5) Uani 1 1 d
H1B H 0.0532(15) 0.6790(18) 0.2069(9) 0.044(6) Uiso 1 1 d
H1A H 0.0703(15) 0.6187(19) 0.1477(10) 0.043(6) Uiso 1 1 d
C2 C 0.20102(15) 0.62851(17) 0.22103(9) 0.0330(5) Uani 1 1 d
C3 C 0.22468(19) 0.5035(2) 0.23027(11) 0.0453(6) Uani 1 1 d
H3 H 0.1816(15) 0.4467(19) 0.2092(9) 0.036(6) Uiso 1 1 d
C4 C 0.3164(2) 0.4680(2) 0.27125(12) 0.0530(6) Uani 1 1 d
H4 H 0.3325(18) 0.385(2) 0.2756(10) 0.061(7) Uiso 1 1 d
C5 C 0.3826(2) 0.5577(2) 0.30320(12) 0.0489(6) Uani 1 1 d
H5 H 0.4390(16) 0.5431(19) 0.3301(10) 0.040(6) Uiso 1 1 d
C6 C 0.35856(15) 0.68208(19) 0.29189(9) 0.0379(5) Uani 1 1 d
C7 C 0.42579(16) 0.7854(2) 0.32636(11) 0.0447(6) Uani 1 1 d
H7B H 0.4712(15) 0.8121(17) 0.3046(9) 0.036(5) Uiso 1 1 d
H7A H 0.4665(16) 0.7558(19) 0.3666(11) 0.053(6) Uiso 1 1 d
C8 C -0.01907(15) 0.8977(2) 0.13257(10) 0.0387(5) Uani 1 1 d
H8 H -0.0092(12) 0.9801(18) 0.1197(8) 0.029(5) Uiso 1 1 d
C9 C -0.09533(19) 0.8294(3) 0.07860(14) 0.0559(7) Uani 1 1 d
H9C H -0.1016(16) 0.741(2) 0.0895(10) 0.056(7) Uiso 1 1 d
H9B H -0.1589(19) 0.864(2) 0.0751(10) 0.057(7) Uiso 1 1 d
H9A H -0.0795(17) 0.833(2) 0.0400(12) 0.062(8) Uiso 1 1 d
C10 C -0.0599(2) 0.9048(3) 0.18931(14) 0.0547(6) Uani 1 1 d
H10C H -0.1169(19) 0.956(2) 0.1772(11) 0.065(7) Uiso 1 1 d
H10B H -0.075(2) 0.818(3) 0.2023(13) 0.099(10) Uiso 1 1 d
H10A H -0.0109(19) 0.945(2) 0.2224(12) 0.066(8) Uiso 1 1 d
C11 C 0.13138(16) 0.80394(19) 0.07601(9) 0.0368(5) Uani 1 1 d
H11 H 0.0706(14) 0.7625(17) 0.0530(8) 0.031(5) Uiso 1 1 d
C12 C 0.22117(19) 0.7179(2) 0.08083(11) 0.0439(5) Uani 1 1 d
H12C H 0.2291(15) 0.7023(19) 0.0388(10) 0.050(6) Uiso 1 1 d
H12B H 0.2854(16) 0.7556(18) 0.1068(9) 0.044(6) Uiso 1 1 d
H12A H 0.2161(18) 0.639(2) 0.0960(11) 0.065(8) Uiso 1 1 d
C13 C 0.1409(2) 0.9257(2) 0.04287(11) 0.0476(6) Uani 1 1 d
H13C H 0.0845(16) 0.981(2) 0.0410(9) 0.053(6) Uiso 1 1 d
H13B H 0.2013(17) 0.972(2) 0.0633(10) 0.053(7) Uiso 1 1 d
H13A H 0.1434(16) 0.9108(18) 0.0017(11) 0.051(6) Uiso 1 1 d
C14 C 0.29797(18) 0.8942(2) 0.39650(10) 0.0440(6) Uani 1 1 d
H14 H 0.3513(16) 0.8902(17) 0.4287(10) 0.036(6) Uiso 1 1 d
C15 C 0.2285(2) 0.9987(3) 0.40349(14) 0.0589(7) Uani 1 1 d
H21C H 0.1618(19) 0.996(2) 0.3657(13) 0.074(8) Uiso 1 1 d
H15B H 0.2086(16) 0.983(2) 0.4397(11) 0.058(6) Uiso 1 1 d
H15A H 0.256(2) 1.072(2) 0.4031(12) 0.073(9) Uiso 1 1 d
C16 C 0.2449(2) 0.7690(2) 0.39278(12) 0.0511(6) Uani 1 1 d
H16C H 0.1850(17) 0.7628(19) 0.3549(11) 0.051(6) Uiso 1 1 d
H16B H 0.2189(17) 0.758(2) 0.4268(11) 0.062(7) Uiso 1 1 d
H16A H 0.2896(18) 0.703(2) 0.3913(10) 0.060(7) Uiso 1 1 d
C17 C 0.43629(17) 1.0515(2) 0.35542(10) 0.0483(6) Uani 1 1 d
H17 H 0.3981(15) 1.1101(18) 0.3663(9) 0.036(6) Uiso 1 1 d
C18 C 0.5260(2) 1.0192(4) 0.41309(14) 0.0754(9) Uani 1 1 d
H18C H 0.563(2) 1.091(3) 0.4258(14) 0.086(10) Uiso 1 1 d
H18B H 0.5069(18) 0.972(2) 0.4440(13) 0.072(8) Uiso 1 1 d
H18A H 0.571(2) 0.951(3) 0.4006(15) 0.116(12) Uiso 1 1 d
C19 C 0.4736(2) 1.1051(3) 0.30296(13) 0.0665(8) Uani 1 1 d
H19C H 0.417(2) 1.132(2) 0.2651(14) 0.088(9) Uiso 1 1 d
H19B H 0.5178(18) 1.178(2) 0.3185(11) 0.066(7) Uiso 1 1 d
H19A H 0.5179(18) 1.034(2) 0.2933(12) 0.069(8) Uiso 1 1 d
C20 C 0.15161(15) 1.20439(17) 0.15798(9) 0.0369(5) Uani 1 1 d
C21 C 0.05540(17) 1.2567(2) 0.13094(11) 0.0460(5) Uani 1 1 d
H21 H 0.0001(16) 1.2329(19) 0.1498(10) 0.051(6) Uiso 1 1 d
C22 C 0.0353(2) 1.3381(2) 0.08058(11) 0.0565(6) Uani 1 1 d
H22 H -0.033(2) 1.371(2) 0.0660(11) 0.069(8) Uiso 1 1 d
C23 C 0.1112(2) 1.3706(2) 0.05543(12) 0.0580(7) Uani 1 1 d
H23 H 0.0977(18) 1.426(2) 0.0229(12) 0.067(8) Uiso 1 1 d
C24 C 0.2065(2) 1.3202(2) 0.07942(11) 0.0531(6) Uani 1 1 d
H24 H 0.2629(18) 1.344(2) 0.0633(10) 0.063(7) Uiso 1 1 d
C25 C 0.22647(19) 1.2378(2) 0.13036(10) 0.0435(5) Uani 1 1 d
H25 H 0.2876(14) 1.2067(16) 0.1462(8) 0.023(5) Uiso 1 1 d
H1M H 0.1549(14) 0.8925(16) 0.2654(9) 0.043(5) Uiso 1 1 d

loop_
_atom_site_aniso_label
_atom_site_aniso_U_11
_atom_site_aniso_U_22
_atom_site_aniso_U_33
_atom_site_aniso_U_23
_atom_site_aniso_U_13
_atom_site_aniso_U_12
Fe1 0.02892(17) 0.02902(16) 0.02409(15) -0.00204(11) 0.00880(12) -0.00074(12)
P1 0.0302(3) 0.0306(3) 0.0252(2) -0.0002(2) 0.0086(2) -0.0019(2)
P2 0.0318(3) 0.0479(3) 0.0253(3) -0.0060(2) 0.0098(2) -0.0011(2)
Si1 0.0491(4) 0.0291(3) 0.0416(3) -0.0020(2) 0.0212(3) 0.0013(3)
N1 0.0345(9) 0.0330(9) 0.0259(8) 0.0005(7) 0.0134(7) 0.0051(8)
N2 0.0327(9) 0.0408(10) 0.0277(9) -0.0077(7) 0.0081(8) -0.0065(7)
N3 0.0405(10) 0.0783(14) 0.0388(10) -0.0121(10) 0.0185(9) -0.0155(10)
C1 0.0417(12) 0.0308(11) 0.0346(11) -0.0047(10) 0.0130(10) -0.0075(10)
C2 0.0436(12) 0.0291(11) 0.0336(10) 0.0006(8) 0.0223(9) 0.0022(9)
C3 0.0570(16) 0.0318(12) 0.0562(14) 0.0012(11) 0.0310(13) 0.0026(12)
C4 0.0674(18) 0.0380(14) 0.0673(17) 0.0113(13) 0.0410(15) 0.0189(14)
C5 0.0467(15) 0.0596(17) 0.0467(14) 0.0149(12) 0.0235(13) 0.0262(14)
C6 0.0380(12) 0.0486(13) 0.0325(11) 0.0060(10) 0.0191(10) 0.0145(10)
C7 0.0347(12) 0.0672(16) 0.0310(12) -0.0009(11) 0.0082(11) 0.0108(12)
C8 0.0312(11) 0.0368(13) 0.0470(12) 0.0052(10) 0.0102(10) -0.0025(9)
C9 0.0343(15) 0.0612(19) 0.0634(18) 0.0017(14) 0.0015(12) -0.0060(13)
C10 0.0347(14) 0.0697(19) 0.0635(17) 0.0018(15) 0.0206(13) 0.0088(14)
C11 0.0398(12) 0.0432(12) 0.0252(10) -0.0047(9) 0.0065(9) -0.0072(10)
C12 0.0595(16) 0.0440(14) 0.0332(12) -0.0075(11) 0.0216(12) 0.0000(12)
C13 0.0533(16) 0.0597(16) 0.0309(13) 0.0073(11) 0.0142(12) 0.0029(14)
C14 0.0430(13) 0.0664(16) 0.0228(11) -0.0033(10) 0.0103(10) 0.0007(12)
C15 0.073(2) 0.0628(19) 0.0587(17) -0.0126(14) 0.0472(16) -0.0034(15)
C16 0.0607(17) 0.0631(17) 0.0384(14) 0.0092(12) 0.0282(14) 0.0061(14)
C17 0.0393(13) 0.0685(16) 0.0394(13) -0.0197(12) 0.0155(10) -0.0121(12)
C18 0.0539(17) 0.108(3) 0.0518(17) -0.0142(18) -0.0027(14) -0.027(2)
C19 0.0662(19) 0.088(2) 0.0508(16) -0.0201(16) 0.0261(15) -0.0400(18)
C20 0.0451(13) 0.0255(10) 0.0412(11) -0.0066(9) 0.0143(10) -0.0061(9)
C21 0.0452(14) 0.0395(13) 0.0504(13) -0.0025(11) 0.0103(12) -0.0023(11)
C22 0.0554(16) 0.0503(15) 0.0528(15) -0.0015(12) 0.0000(13) 0.0017(13)
C23 0.082(2) 0.0437(14) 0.0387(13) 0.0036(11) 0.0032(14) -0.0047(14)
C24 0.0697(18) 0.0455(14) 0.0493(14) -0.0016(11) 0.0259(13) -0.0141(13)
C25 0.0428(14) 0.0401(13) 0.0477(13) -0.0046(11) 0.0139(11) -0.0010(11)

loop_
_atom_type_symbol
_atom_type_description
_atom_type_scat_dispersion_real
_atom_type_scat_dispersion_imag
_atom_type_scat_source
C C 0.0033 0.0016 'International Tables Vol C Tables 4.2.6.8 and 6.1.1.4'
H H 0.0000 0.0000 'International Tables Vol C Tables 4.2.6.8 and 6.1.1.4'
N N 0.0061 0.0033 'International Tables Vol C Tables 4.2.6.8 and 6.1.1.4'
Si Si 0.0817 0.0704 'International Tables Vol C Tables 4.2.6.8 and 6.1.1.4'
P P 0.1023 0.0942 'International Tables Vol C Tables 4.2.6.8 and 6.1.1.4'
Fe Fe 0.3463 0.8444 'International Tables Vol C Tables 4.2.6.8 and 6.1.1.4'

loop_
_geom_angle_atom_site_label_1
_geom_angle_atom_site_label_2
_geom_angle_atom_site_label_3
_geom_angle
H1M Fe1 N2 173.3(7)
H1M Fe1 N1 89.7(7)
N2 Fe1 N1 96.82(6)
H1M Fe1 P2 86.6(7)
N2 Fe1 P2 96.03(5)
N1 Fe1 P2 82.29(4)
H1M Fe1 P1 80.6(7)
N2 Fe1 P1 98.22(5)
N1 Fe1 P1 83.76(5)
P2 Fe1 P1 161.12(2)
H1M Fe1 Si1 76.6(7)
N2 Fe1 Si1 97.04(5)
N1 Fe1 Si1 165.90(4)
P2 Fe1 Si1 93.68(2)
P1 Fe1 Si1 96.80(2)
C1 P1 C8 104.64(10)
C1 P1 C11 101.38(10)
C8 P1 C11 103.03(9)
C1 P1 Fe1 100.67(7)
C8 P1 Fe1 123.25(7)
C11 P1 Fe1 120.49(7)
C7 P2 C14 104.22(11)
C7 P2 C17 104.08(11)
C14 P2 C17 102.30(10)
C7 P2 Fe1 98.88(7)
C14 P2 Fe1 118.23(8)
C17 P2 Fe1 126.14(8)
C20 Si1 Fe1 122.22(6)
C6 N1 C2 118.22(16)
C6 N1 Fe1 120.48(13)
C2 N1 Fe1 121.27(12)
N3 N2 Fe1 178.85(15)
C2 C1 P1 109.45(14)
N1 C2 C3 121.3(2)
N1 C2 C1 116.12(16)
C3 C2 C1 122.57(19)
C4 C3 C2 119.9(2)
C3 C4 C5 119.1(2)
C4 C5 C6 120.0(2)
N1 C6 C5 121.4(2)
N1 C6 C7 115.59(18)
C5 C6 C7 123.0(2)
C6 C7 P2 107.96(14)
C9 C8 C10 109.5(2)
C9 C8 P1 114.25(17)
C10 C8 P1 112.23(16)
C12 C11 C13 111.5(2)
C12 C11 P1 112.32(14)
C13 C11 P1 111.26(15)
C15 C14 C16 110.6(2)
C15 C14 P2 110.71(17)
C16 C14 P2 112.16(15)
C19 C17 C18 110.7(2)
C19 C17 P2 112.32(16)
C18 C17 P2 114.1(2)
C25 C20 C21 116.1(2)
C25 C20 Si1 122.95(16)
C21 C20 Si1 120.89(16)
C22 C21 C20 122.3(2)
C23 C22 C21 120.0(3)
C24 C23 C22 120.0(2)
C23 C24 C25 119.8(2)
C24 C25 C20 121.8(2)

loop_
_geom_bond_atom_site_label_1
_geom_bond_atom_site_label_2
_geom_bond_distance
Fe1 H1M 1.512(19)
Fe1 N2 1.8002(17)
Fe1 N1 2.0370(15)
Fe1 P2 2.1817(5)
Fe1 P1 2.1823(5)
Fe1 Si1 2.2718(6)
P1 C1 1.840(2)
P1 C8 1.856(2)
P1 C11 1.8575(19)
P2 C7 1.847(2)
P2 C14 1.856(2)
P2 C17 1.855(2)
Si1 C20 1.906(2)
N1 C6 1.360(2)
N1 C2 1.362(2)
N2 N3 1.120(2)
C1 C2 1.490(3)
C2 C3 1.380(3)
C3 C4 1.369(3)
C4 C5 1.368(4)
C5 C6 1.378(3)
C6 C7 1.497(3)
C8 C9 1.522(3)
C8 C10 1.528(3)
C11 C12 1.520(3)
C11 C13 1.523(3)
C14 C15 1.511(3)
C14 C16 1.519(3)
C17 C19 1.520(3)
C17 C18 1.527(4)
C20 C25 1.396(3)
C20 C21 1.397(3)
C21 C22 1.379(3)
C22 C23 1.371(4)
C23 C24 1.370(4)
C24 C25 1.395(3)

loop_
_platon_squeeze_void_nr
_platon_squeeze_void_average_x
_platon_squeeze_void_average_y
_platon_squeeze_void_average_z
_platon_squeeze_void_volume
_platon_squeeze_void_count_electrons
1 0.500 0.000 1.000 227.9 39.4
2 0.500 0.500 0.500 228.0 39.0
